data_7248766
loop_
_publ_author_name
'\/Lyczko, Krzysztof'
'Pogorzelska, Anna'
'Cz\;e\'scik, Urszula'
'Koronkiewicz, Miros\/lawa'
'Rode, Joanna E.'
'Bednarek, El\.zbieta'
'Kaw\;ecki, Robert'
'W\;egrzy\'nska, Karolina'
'Baraniak, Anna'
'Milczarek, Ma\/lgorzata'
'Dobrowolski, Jan Cz.'

_publ_section_title
;
 Tricarbonyl rhenium(i) complexes with 8-hydroxyquinolines: structural,
 chemical, antibacterial, and anticancer characteristics
;
_journal_issue 25
_journal_name_full 'RSC Advances'
_journal_page_first 18080
_journal_page_last 18092
_journal_paper_doi 10.1039/D4RA03141E
_journal_volume 14
_journal_year 2024
_chemical_formula_moiety 'C15 H10 N3 O4 Re'
_chemical_formula_sum 'C15 H10 N3 O4 Re'
_chemical_formula_weight 482.46
_chemical_name_systematic
;
tricarbonyl-imidazole-(quinolin-8-olato-N,O)-rhenium(I)
;
_space_group_crystal_system triclinic
_space_group_IT_number 2
_space_group_name_Hall '-P 1'
_space_group_name_H-M_alt 'P -1'
_atom_sites_solution_hydrogens mixed
_atom_sites_solution_primary direct
_audit_creation_date 2021-11-17
_audit_creation_method
;
Olex2 1.5
(compiled 2021.10.07 svn.r9718050b for OlexSys, GUI svn.r6410)
;
_audit_update_record
;
2024-04-21 deposited with the CCDC.	2024-05-26 downloaded from the CCDC.
;
_cell_angle_alpha 87.694(2)
_cell_angle_beta 82.047(2)
_cell_angle_gamma 85.253(2)
_cell_formula_units_Z 2
_cell_length_a 7.44080(10)
_cell_length_b 8.1893(2)
_cell_length_c 12.2524(3)
_cell_measurement_reflns_used 20082
_cell_measurement_temperature 100.0(1)
_cell_measurement_theta_max 31.7270
_cell_measurement_theta_min 2.4900
_cell_volume 736.57(3)
_computing_cell_refinement 'CrysAlisPro (Rigaku OD, 2021)'
_computing_data_collection 'CrysAlisPro (Rigaku OD, 2021)'
_computing_data_reduction 'CrysAlisPro (Rigaku OD, 2021)'
_computing_molecular_graphics 'Olex2 1.5 (Dolomanov et al., 2009)'
_computing_publication_material 'Olex2 1.5 (Dolomanov et al., 2009)'
_computing_structure_refinement 'SHELXL 2017/1 (Sheldrick, 2015)'
_diffrn_ambient_temperature 100.0(1)
_diffrn_detector_area_resol_mean 16.0131
_diffrn_measured_fraction_theta_full 1.000
_diffrn_measured_fraction_theta_max 0.950
_diffrn_measurement_device_type 'SuperNova, Dual, Cu at home/near, Eos'
_diffrn_measurement_method '\w scans'
_diffrn_radiation_type MoK\a
_diffrn_radiation_wavelength 0.71073
_diffrn_reflns_av_R_equivalents 0.0366
_diffrn_reflns_av_unetI/netI 0.0260
_diffrn_reflns_Laue_measured_fraction_full 1.000
_diffrn_reflns_Laue_measured_fraction_max 0.950
_diffrn_reflns_limit_h_max 11
_diffrn_reflns_limit_h_min -11
_diffrn_reflns_limit_k_max 12
_diffrn_reflns_limit_k_min -11
_diffrn_reflns_limit_l_max 17
_diffrn_reflns_limit_l_min -18
_diffrn_reflns_number 29580
_diffrn_reflns_point_group_measured_fraction_full 1.000
_diffrn_reflns_point_group_measured_fraction_max 0.950
_diffrn_reflns_theta_full 25.242
_diffrn_reflns_theta_max 31.913
_diffrn_reflns_theta_min 2.497
_diffrn_source 'micro-focus sealed X-ray tube'
_exptl_absorpt_coefficient_mu 8.273
_exptl_absorpt_correction_T_max 1.00000
_exptl_absorpt_correction_T_min 0.92485
_exptl_absorpt_correction_type multi-scan
_exptl_absorpt_process_details 'CrysAlisPro (Rigaku OD, 2021)'
_exptl_crystal_colour brown
_exptl_crystal_density_diffrn 2.175
_exptl_crystal_description block
_exptl_crystal_F_000 456
_exptl_crystal_size_max 0.10
_exptl_crystal_size_mid 0.06
_exptl_crystal_size_min 0.04
_refine_diff_density_max 1.002
_refine_diff_density_min -0.805
_refine_diff_density_rms 0.124
_refine_ls_extinction_method none
_refine_ls_goodness_of_fit_ref 1.077
_refine_ls_hydrogen_treatment mixed
_refine_ls_matrix_type full
_refine_ls_number_parameters 212
_refine_ls_number_reflns 4824
_refine_ls_number_restraints 0
_refine_ls_restrained_S_all 1.077
_refine_ls_R_factor_all 0.0189
_refine_ls_R_factor_gt 0.0166
_refine_ls_shift/su_max 0.000
_refine_ls_shift/su_mean 0.000
_refine_ls_structure_factor_coef Fsqd
_refine_ls_weighting_details 'w=1/[\s^2^(Fo^2^)+(0.0101P)^2^+0.3435P] where P=(Fo^2^+2Fc^2^)/3'
_refine_ls_weighting_scheme calc
_refine_ls_wR_factor_gt 0.0317
_refine_ls_wR_factor_ref 0.0324
_reflns_Friedel_coverage 0.000
_reflns_number_gt 4556
_reflns_number_total 4824
_reflns_threshold_expression 'I > 2\s(I)'
_cod_data_source_file d4ra03141e2.cif
_cod_data_source_block 1-Re(CO)3(Q)Him
_cod_database_code 7248766
_shelx_shelxl_version_number 2017/1
_shelx_space_group_comment
;
The symmetry employed for this shelxl refinement is uniquely defined
by the following loop, which should always be used as a source of
symmetry information in preference to the above space-group names.
They are only intended as comments.
;
_olex2_refinement_description
;
1. Fixed Uiso
 At 1.2 times of:
  All C(H) groups
2.a Aromatic/amide H refined with riding coordinates:
 C10(H10), C6(H6), C5(H5), C8(H8), C9(H9), C15(H15), C4(H4), C14(H14), C13(H13)
;
_olex2_submission_special_instructions 'No special instructions were received'

loop_
_space_group_symop_operation_xyz
'x, y, z'
'-x, -y, -z'

loop_
_atom_site_label
_atom_site_type_symbol
_atom_site_fract_x
_atom_site_fract_y
_atom_site_fract_z
_atom_site_U_iso_or_equiv
_atom_site_adp_type
_atom_site_occupancy
_atom_site_site_symmetry_order
_atom_site_calc_flag
_atom_site_refinement_flags_posn
_atom_site_refinement_flags_adp
_atom_site_refinement_flags_occupancy
_atom_site_disorder_assembly
_atom_site_disorder_group
Re1 Re 0.15852(2) 0.75915(2) 0.30512(2) 0.00992(2) Uani 1 1 d . . . . .
O4 O 0.05179(17) 0.52899(16) 0.29179(11) 0.0110(3) Uani 1 1 d . . . . .
O3 O -0.1786(2) 0.97202(19) 0.25052(15) 0.0244(4) Uani 1 1 d . . . . .
C10 C 0.0564(3) 0.3025(2) 0.17356(18) 0.0147(4) Uani 1 1 d . . . . .
H10 H -0.006920 0.238933 0.230677 0.018 Uiso 1 1 calc R U . . .
N2 N 0.4000(2) 0.6005(2) 0.33712(14) 0.0113(3) Uani 1 1 d . . . . .
C6 C 0.3376(3) 0.5857(3) -0.08058(18) 0.0185(4) Uani 1 1 d . . . . .
H6 H 0.371685 0.547789 -0.153365 0.022 Uiso 1 1 calc R U . . .
C5 C 0.3784(3) 0.7385(3) -0.05475(18) 0.0185(4) Uani 1 1 d . . . . .
H5 H 0.438270 0.807883 -0.109697 0.022 Uiso 1 1 calc R U . . .
C2 C 0.2855(3) 0.9521(2) 0.30675(18) 0.0155(4) Uani 1 1 d . . . . .
O1 O 0.0182(2) 0.8058(2) 0.55094(13) 0.0238(3) Uani 1 1 d . . . . .
C8 C 0.1958(3) 0.3250(3) -0.01779(18) 0.0176(4) Uani 1 1 d . . . . .
H8 H 0.224931 0.279319 -0.088703 0.021 Uiso 1 1 calc R U . . .
N3 N 0.6846(2) 0.5154(2) 0.35245(15) 0.0142(3) Uani 1 1 d . . . . .
C3 C -0.0515(3) 0.8913(2) 0.27063(18) 0.0160(4) Uani 1 1 d . . . . .
C9 C 0.1055(3) 0.2375(3) 0.06774(19) 0.0177(4) Uani 1 1 d . . . . .
H9 H 0.075282 0.130007 0.055251 0.021 Uiso 1 1 calc R U . . .
C7 C 0.2451(3) 0.4846(3) 0.00081(17) 0.0147(4) Uani 1 1 d . . . . .
C11 C 0.0997(2) 0.4579(2) 0.19470(17) 0.0110(4) Uani 1 1 d . . . . .
C12 C 0.1994(2) 0.5483(2) 0.10766(16) 0.0116(4) Uani 1 1 d . . . . .
C15 C 0.4084(3) 0.4342(2) 0.36403(17) 0.0133(4) Uani 1 1 d . . . . .
H15 H 0.307863 0.368228 0.374850 0.016 Uiso 1 1 calc R U . . .
C4 C 0.3309(3) 0.7913(3) 0.05357(18) 0.0158(4) Uani 1 1 d . . . . .
H4 H 0.361367 0.896804 0.070797 0.019 Uiso 1 1 calc R U . . .
N1 N 0.2450(2) 0.6999(2) 0.13329(14) 0.0119(3) Uani 1 1 d . . . . .
O2 O 0.3690(2) 1.06541(19) 0.30548(15) 0.0253(4) Uani 1 1 d . . . . .
C14 C 0.5845(3) 0.3810(3) 0.37239(17) 0.0147(4) Uani 1 1 d . . . . .
H14 H 0.629478 0.272110 0.388818 0.018 Uiso 1 1 calc R U . . .
C13 C 0.5695(3) 0.6444(2) 0.33128(17) 0.0134(4) Uani 1 1 d . . . . .
H13 H 0.604414 0.752547 0.314402 0.016 Uiso 1 1 calc R U . . .
C1 C 0.0718(3) 0.7868(2) 0.45879(19) 0.0157(4) Uani 1 1 d . . . . .
H3 H 0.799(4) 0.518(3) 0.339(2) 0.024(7) Uiso 1 1 d . . . . .

loop_
_atom_site_aniso_label
_atom_site_aniso_U_11
_atom_site_aniso_U_22
_atom_site_aniso_U_33
_atom_site_aniso_U_23
_atom_site_aniso_U_13
_atom_site_aniso_U_12
Re1 0.00821(3) 0.00848(4) 0.01284(4) -0.00094(3) -0.00012(3) -0.00120(2)
O4 0.0097(6) 0.0100(6) 0.0134(7) -0.0009(5) -0.0005(5) -0.0030(5)
O3 0.0146(7) 0.0153(8) 0.0438(11) 0.0056(7) -0.0076(7) -0.0006(6)
C10 0.0134(8) 0.0128(9) 0.0183(11) -0.0004(8) -0.0043(7) -0.0004(7)
N2 0.0095(7) 0.0124(8) 0.0117(8) -0.0014(6) 0.0000(6) -0.0016(6)
C6 0.0127(9) 0.0299(12) 0.0125(10) -0.0017(9) -0.0025(7) 0.0029(8)
C5 0.0133(9) 0.0269(12) 0.0142(10) 0.0055(9) -0.0011(7) -0.0005(8)
C2 0.0126(8) 0.0130(9) 0.0202(11) -0.0016(8) -0.0013(7) 0.0013(7)
O1 0.0290(8) 0.0241(8) 0.0164(8) -0.0032(7) 0.0022(7) 0.0026(7)
C8 0.0146(9) 0.0210(11) 0.0179(11) -0.0076(8) -0.0060(8) 0.0037(8)
N3 0.0088(7) 0.0181(9) 0.0157(9) -0.0019(7) -0.0013(6) -0.0022(6)
C3 0.0150(9) 0.0113(9) 0.0217(11) -0.0007(8) 0.0003(8) -0.0057(7)
C9 0.0149(9) 0.0155(10) 0.0241(12) -0.0056(8) -0.0086(8) 0.0021(7)
C7 0.0102(8) 0.0204(10) 0.0139(10) -0.0029(8) -0.0043(7) 0.0030(7)
C11 0.0086(8) 0.0114(9) 0.0134(9) -0.0006(7) -0.0036(7) 0.0007(6)
C12 0.0086(8) 0.0137(9) 0.0125(9) -0.0003(7) -0.0031(7) 0.0008(7)
C15 0.0129(8) 0.0119(9) 0.0152(10) 0.0002(7) -0.0015(7) -0.0027(7)
C4 0.0120(8) 0.0170(10) 0.0185(11) 0.0038(8) -0.0031(7) -0.0019(7)
N1 0.0094(7) 0.0138(8) 0.0124(8) 0.0008(6) -0.0019(6) -0.0003(6)
O2 0.0189(7) 0.0143(8) 0.0434(11) -0.0044(7) -0.0037(7) -0.0056(6)
C14 0.0150(9) 0.0142(9) 0.0151(10) 0.0015(8) -0.0032(7) -0.0019(7)
C13 0.0109(8) 0.0155(9) 0.0141(10) -0.0007(8) -0.0008(7) -0.0035(7)
C1 0.0137(9) 0.0102(9) 0.0230(11) 0.0000(8) -0.0023(8) -0.0005(7)

loop_
_atom_type_symbol
_atom_type_description
_atom_type_scat_dispersion_real
_atom_type_scat_dispersion_imag
_atom_type_scat_source
C C 0.0033 0.0016 'International Tables Vol C Tables 4.2.6.8 and 6.1.1.4'
H H 0.0000 0.0000 'International Tables Vol C Tables 4.2.6.8 and 6.1.1.4'
N N 0.0061 0.0033 'International Tables Vol C Tables 4.2.6.8 and 6.1.1.4'
O O 0.0106 0.0060 'International Tables Vol C Tables 4.2.6.8 and 6.1.1.4'
Re Re -1.0185 7.2310 'International Tables Vol C Tables 4.2.6.8 and 6.1.1.4'

loop_
_geom_angle_atom_site_label_1
_geom_angle_atom_site_label_2
_geom_angle_atom_site_label_3
_geom_angle
_geom_angle_site_symmetry_1
_geom_angle_site_symmetry_3
_geom_angle_publ_flag
O4 Re1 N2 81.92(5) . . ?
O4 Re1 N1 76.78(6) . . ?
C2 Re1 O4 171.99(7) . . ?
C2 Re1 N2 91.82(7) . . ?
C2 Re1 C3 89.68(8) . . ?
C2 Re1 N1 97.78(8) . . ?
C2 Re1 C1 88.70(9) . . ?
C3 Re1 O4 96.37(7) . . ?
C3 Re1 N2 177.13(8) . . ?
C3 Re1 N1 92.56(8) . . ?
C3 Re1 C1 88.75(9) . . ?
N1 Re1 N2 84.81(6) . . ?
C1 Re1 O4 96.65(7) . . ?
C1 Re1 N2 93.73(7) . . ?
C1 Re1 N1 173.40(7) . . ?
C11 O4 Re1 115.19(11) . . ?
C9 C10 H10 119.8 . . ?
C11 C10 H10 119.8 . . ?
C11 C10 C9 120.4(2) . . ?
C15 N2 Re1 127.28(12) . . ?
C13 N2 Re1 126.68(13) . . ?
C13 N2 C15 106.02(16) . . ?
C5 C6 H6 120.0 . . ?
C5 C6 C7 120.1(2) . . ?
C7 C6 H6 120.0 . . ?
C6 C5 H5 120.3 . . ?
C6 C5 C4 119.3(2) . . ?
C4 C5 H5 120.3 . . ?
O2 C2 Re1 177.08(18) . . ?
C9 C8 H8 120.3 . . ?
C9 C8 C7 119.4(2) . . ?
C7 C8 H8 120.3 . . ?
C14 N3 H3 128.3(18) . . ?
C13 N3 C14 107.50(16) . . ?
C13 N3 H3 122.6(17) . . ?
O3 C3 Re1 179.4(2) . . ?
C10 C9 H9 119.0 . . ?
C8 C9 C10 122.0(2) . . ?
C8 C9 H9 119.0 . . ?
C6 C7 C8 124.4(2) . . ?
C6 C7 C12 116.98(19) . . ?
C12 C7 C8 118.62(19) . . ?
O4 C11 C10 123.55(18) . . ?
O4 C11 C12 118.18(17) . . ?
C10 C11 C12 118.27(18) . . ?
C7 C12 C11 121.22(18) . . ?
N1 C12 C7 122.42(18) . . ?
N1 C12 C11 116.35(17) . . ?
N2 C15 H15 125.6 . . ?
C14 C15 N2 108.76(17) . . ?
C14 C15 H15 125.6 . . ?
C5 C4 H4 118.6 . . ?
N1 C4 C5 122.8(2) . . ?
N1 C4 H4 118.6 . . ?
C12 N1 Re1 113.15(13) . . ?
C4 N1 Re1 128.47(14) . . ?
C4 N1 C12 118.38(18) . . ?
N3 C14 H14 126.6 . . ?
C15 C14 N3 106.73(18) . . ?
C15 C14 H14 126.6 . . ?
N2 C13 N3 110.99(17) . . ?
N2 C13 H13 124.5 . . ?
N3 C13 H13 124.5 . . ?
O1 C1 Re1 178.95(19) . . ?

loop_
_geom_bond_atom_site_label_1
_geom_bond_atom_site_label_2
_geom_bond_distance
_geom_bond_site_symmetry_2
_geom_bond_publ_flag
Re1 O4 2.1256(13) . ?
Re1 N2 2.1994(16) . ?
Re1 C2 1.909(2) . ?
Re1 C3 1.912(2) . ?
Re1 N1 2.1764(17) . ?
Re1 C1 1.920(2) . ?
O4 C11 1.336(2) . ?
O3 C3 1.158(2) . ?
C10 H10 0.9500 . ?
C10 C9 1.411(3) . ?
C10 C11 1.381(3) . ?
N2 C15 1.387(2) . ?
N2 C13 1.331(2) . ?
C6 H6 0.9500 . ?
C6 C5 1.371(3) . ?
C6 C7 1.411(3) . ?
C5 H5 0.9500 . ?
C5 C4 1.401(3) . ?
C2 O2 1.157(2) . ?
O1 C1 1.156(3) . ?
C8 H8 0.9500 . ?
C8 C9 1.374(3) . ?
C8 C7 1.421(3) . ?
N3 C14 1.375(3) . ?
N3 C13 1.344(3) . ?
N3 H3 0.84(3) . ?
C9 H9 0.9500 . ?
C7 C12 1.416(3) . ?
C11 C12 1.430(3) . ?
C12 N1 1.373(2) . ?
C15 H15 0.9500 . ?
C15 C14 1.363(3) . ?
C4 H4 0.9500 . ?
C4 N1 1.331(3) . ?
C14 H14 0.9500 . ?
C13 H13 0.9500 . ?

loop_
_geom_hbond_atom_site_label_D
_geom_hbond_atom_site_label_H
_geom_hbond_atom_site_label_A
_geom_hbond_distance_DH
_geom_hbond_distance_HA
_geom_hbond_distance_DA
_geom_hbond_angle_DHA
_geom_hbond_site_symmetry_A
_geom_hbond_publ_flag
C13 H13 O3 0.95 2.54 3.434(2) 156.3 1_655 yes
N3 H3 O4 0.84(3) 1.90(3) 2.740(2) 173(3) 1_655 yes

loop_
_geom_torsion_atom_site_label_1
_geom_torsion_atom_site_label_2
_geom_torsion_atom_site_label_3
_geom_torsion_atom_site_label_4
_geom_torsion
_geom_torsion_site_symmetry_1
_geom_torsion_site_symmetry_2
_geom_torsion_site_symmetry_3
_geom_torsion_site_symmetry_4
_geom_torsion_publ_flag
Re1 O4 C11 C10 174.43(14) . . . . ?
Re1 O4 C11 C12 -6.3(2) . . . . ?
Re1 N2 C15 C14 177.40(14) . . . . ?
Re1 N2 C13 N3 -177.94(13) . . . . ?
O4 C11 C12 C7 -176.17(16) . . . . ?
O4 C11 C12 N1 2.8(2) . . . . ?
C10 C11 C12 C7 3.2(3) . . . . ?
C10 C11 C12 N1 -177.85(16) . . . . ?
N2 C15 C14 N3 1.0(2) . . . . ?
C6 C5 C4 N1 -0.9(3) . . . . ?
C6 C7 C12 C11 177.63(17) . . . . ?
C6 C7 C12 N1 -1.3(3) . . . . ?
C5 C6 C7 C8 179.62(19) . . . . ?
C5 C6 C7 C12 -0.4(3) . . . . ?
C5 C4 N1 Re1 -179.67(14) . . . . ?
C5 C4 N1 C12 -0.7(3) . . . . ?
C8 C7 C12 C11 -2.4(3) . . . . ?
C8 C7 C12 N1 178.73(17) . . . . ?
C9 C10 C11 O4 177.60(17) . . . . ?
C9 C10 C11 C12 -1.7(3) . . . . ?
C9 C8 C7 C6 -179.92(19) . . . . ?
C9 C8 C7 C12 0.1(3) . . . . ?
C7 C6 C5 C4 1.4(3) . . . . ?
C7 C8 C9 C10 1.4(3) . . . . ?
C7 C12 N1 Re1 -179.07(14) . . . . ?
C7 C12 N1 C4 1.8(3) . . . . ?
C11 C10 C9 C8 -0.5(3) . . . . ?
C11 C12 N1 Re1 2.0(2) . . . . ?
C11 C12 N1 C4 -177.14(16) . . . . ?
C15 N2 C13 N3 0.3(2) . . . . ?
C14 N3 C13 N2 0.4(2) . . . . ?
C13 N2 C15 C14 -0.8(2) . . . . ?
C13 N3 C14 C15 -0.8(2) . . . . ?
